data_7134383
loop_
_publ_author_name
'Ghosh, Palash'
'Das, Pralay'
'Mainkar, Prathama S.'
'Madhavachary, Rudrakshula'
'Chandrasekhar, Srivari'

_publ_section_title
;
 Harnessing phosphorus-centered radicals for the synthesis of
 cyclopenta[b]indole and pyrrolo[1,2-a]indole frameworks
;
_journal_issue 43
_journal_name_full 'Chemical Communications'
_journal_page_first 7807
_journal_page_last 7810
_journal_paper_doi 10.1039/D5CC00906E
_journal_volume 61
_journal_year 2025
_chemical_formula_moiety 'C27 H26 N O3 P'
_chemical_formula_sum 'C27 H26 N O3 P'
_chemical_formula_weight 443.46
_space_group_crystal_system monoclinic
_space_group_IT_number 14
_space_group_name_Hall '-P 2ybc'
_space_group_name_H-M_alt 'P 1 21/c 1'
_atom_sites_solution_hydrogens geom
_audit_creation_method SHELXL-2019/3
_audit_update_record
;
2025-02-10 deposited with the CCDC.	2025-03-25 downloaded from the CCDC.
;
_cell_angle_alpha 90
_cell_angle_beta 99.579(5)
_cell_angle_gamma 90
_cell_formula_units_Z 4
_cell_length_a 10.0643(19)
_cell_length_b 8.1662(15)
_cell_length_c 28.399(5)
_cell_measurement_reflns_used 9918
_cell_measurement_temperature 294(2)
_cell_measurement_theta_max 23.8795
_cell_measurement_theta_min 2.3095
_cell_volume 2301.5(7)
_computing_cell_refinement '<i>SAINT</i> (Bruker, 2016)'
_computing_data_collection '<i>APEX3</i> (Bruker, 2016)'
_computing_data_reduction 'Bruker SAINT'
_computing_molecular_graphics 'Bruker SHELXTL'
_computing_publication_material 'Bruker SHELXTL'
_computing_structure_refinement 'SHELXL-2018/3 (Sheldrick, 2018)'
_computing_structure_solution 'SHELXT 2018/2 (Sheldrick, 2018)'
_diffrn_ambient_temperature 294(2)
_diffrn_measured_fraction_theta_full 0.999
_diffrn_measured_fraction_theta_max 0.997
_diffrn_measurement_device_type 'Bruker D8 QUEST PHOTON-100'
_diffrn_measurement_method '\w and \f'
_diffrn_radiation_type MoK\a
_diffrn_radiation_wavelength 0.71073
_diffrn_reflns_av_R_equivalents 0.0480
_diffrn_reflns_av_unetI/netI 0.0361
_diffrn_reflns_Laue_measured_fraction_full 0.999
_diffrn_reflns_Laue_measured_fraction_max 0.997
_diffrn_reflns_limit_h_max 13
_diffrn_reflns_limit_h_min -13
_diffrn_reflns_limit_k_max 10
_diffrn_reflns_limit_k_min -10
_diffrn_reflns_limit_l_max 37
_diffrn_reflns_limit_l_min -37
_diffrn_reflns_number 41168
_diffrn_reflns_point_group_measured_fraction_full 0.999
_diffrn_reflns_point_group_measured_fraction_max 0.997
_diffrn_reflns_theta_full 25.242
_diffrn_reflns_theta_max 28.340
_diffrn_reflns_theta_min 2.310
_exptl_absorpt_coefficient_mu 0.148
_exptl_absorpt_correction_T_max 0.7457
_exptl_absorpt_correction_T_min 0.6867
_exptl_absorpt_correction_type multi-scan
_exptl_absorpt_process_details
;
 SADABS 2016/2: Krause, L., Herbst-Irmer, R., Sheldrick G.M. & Stalke D.,
 J. Appl. Cryst. 48 (2015) 3-10
;
_exptl_crystal_colour colourless
_exptl_crystal_density_diffrn 1.280
_exptl_crystal_description block
_exptl_crystal_F_000 936
_exptl_crystal_size_max 0.220
_exptl_crystal_size_mid 0.180
_exptl_crystal_size_min 0.140
_refine_diff_density_max 0.226
_refine_diff_density_min -0.308
_refine_diff_density_rms 0.037
_refine_ls_extinction_method none
_refine_ls_goodness_of_fit_ref 1.020
_refine_ls_hydrogen_treatment constr
_refine_ls_matrix_type full
_refine_ls_number_parameters 291
_refine_ls_number_reflns 5732
_refine_ls_number_restraints 0
_refine_ls_restrained_S_all 1.020
_refine_ls_R_factor_all 0.0724
_refine_ls_R_factor_gt 0.0439
_refine_ls_shift/su_max 0.001
_refine_ls_shift/su_mean 0.000
_refine_ls_structure_factor_coef Fsqd
_refine_ls_weighting_details 'w=1/[\s^2^(Fo^2^)+(0.0426P)^2^+0.7343P] where P=(Fo^2^+2Fc^2^)/3'
_refine_ls_weighting_scheme calc
_refine_ls_wR_factor_gt 0.0993
_refine_ls_wR_factor_ref 0.1133
_reflns_Friedel_coverage 0.000
_reflns_number_gt 4068
_reflns_number_total 5732
_reflns_threshold_expression 'I > 2\s(I)'
_cod_data_source_file d5cc00906e2.cif
_cod_data_source_block KB1471_0m
_cod_depositor_comments 'Adding full bibliography for 7134383.cif.'
_cod_original_sg_symbol_H-M 'P 21/c'
_cod_database_code 7134383
_shelx_shelxl_version_number 2019/3
_shelx_space_group_comment
;
The symmetry employed for this shelxl refinement is uniquely defined
by the following loop, which should always be used as a source of
symmetry information in preference to the above space-group names.
They are only intended as comments.
;
_shelx_estimated_absorpt_t_min 0.968
_shelx_estimated_absorpt_t_max 0.980

loop_
_space_group_symop_operation_xyz
'x, y, z'
'-x, y+1/2, -z+1/2'
'-x, -y, -z'
'x, -y-1/2, z-1/2'

loop_
_atom_site_label
_atom_site_type_symbol
_atom_site_fract_x
_atom_site_fract_y
_atom_site_fract_z
_atom_site_U_iso_or_equiv
_atom_site_adp_type
_atom_site_occupancy
_atom_site_site_symmetry_order
_atom_site_calc_flag
_atom_site_refinement_flags_posn
_atom_site_refinement_flags_adp
_atom_site_refinement_flags_occupancy
_atom_site_disorder_assembly
_atom_site_disorder_group
C1 C -0.00732(17) 0.5392(2) 0.65203(7) 0.0498(4) Uani 1 1 d . . . . .
H1 H -0.069055 0.596956 0.630193 0.060 Uiso 1 1 calc R U . . .
C2 C -0.03928(19) 0.4918(2) 0.69531(7) 0.0578(5) Uani 1 1 d . . . . .
H2 H -0.122946 0.519926 0.702730 0.069 Uiso 1 1 calc R U . . .
C3 C 0.0507(2) 0.4028(3) 0.72831(7) 0.0592(5) Uani 1 1 d . . . . .
H3 H 0.024877 0.370448 0.756853 0.071 Uiso 1 1 calc R U . . .
C4 C 0.17673(19) 0.3620(2) 0.71956(6) 0.0521(4) Uani 1 1 d . . . . .
H4 H 0.237238 0.303388 0.741610 0.062 Uiso 1 1 calc R U . . .
C5 C 0.20948(16) 0.4124(2) 0.67614(6) 0.0414(4) Uani 1 1 d . . . . .
C6 C 0.12030(16) 0.49868(19) 0.64137(6) 0.0403(4) Uani 1 1 d . . . . .
C7 C 0.19024(16) 0.52696(19) 0.60149(6) 0.0398(4) Uani 1 1 d . . . . .
C8 C 0.31730(16) 0.45819(19) 0.61411(5) 0.0382(4) Uani 1 1 d . . . . .
C9 C 0.44532(16) 0.4316(2) 0.59399(6) 0.0399(4) Uani 1 1 d . . . . .
C10 C 0.52844(18) 0.3203(2) 0.63292(6) 0.0478(4) Uani 1 1 d . . . . .
H10A H 0.533545 0.209904 0.620775 0.057 Uiso 1 1 calc R U . . .
H10B H 0.619351 0.362508 0.641493 0.057 Uiso 1 1 calc R U . . .
C11 C 0.45805(17) 0.3193(2) 0.67670(6) 0.0492(4) Uani 1 1 d . . . . .
H11A H 0.449089 0.208834 0.688325 0.059 Uiso 1 1 calc R U . . .
H11B H 0.506350 0.385759 0.702284 0.059 Uiso 1 1 calc R U . . .
C12 C 0.14509(17) 0.6174(2) 0.55795(6) 0.0441(4) Uani 1 1 d . . . . .
C13 C -0.0383(2) 0.7567(3) 0.51256(8) 0.0778(7) Uani 1 1 d . . . . .
H13A H -0.032474 0.694840 0.484234 0.117 Uiso 1 1 calc R U . . .
H13B H 0.012768 0.855964 0.512411 0.117 Uiso 1 1 calc R U . . .
H13C H -0.130846 0.783067 0.513389 0.117 Uiso 1 1 calc R U . . .
C14 C 0.4164(2) 0.3416(2) 0.54585(6) 0.0534(5) Uani 1 1 d . . . . .
H14A H 0.361155 0.409220 0.522815 0.080 Uiso 1 1 calc R U . . .
H14B H 0.370220 0.240813 0.549658 0.080 Uiso 1 1 calc R U . . .
H14C H 0.499861 0.318421 0.535013 0.080 Uiso 1 1 calc R U . . .
C15 C 0.51859(16) 0.5937(2) 0.58585(6) 0.0417(4) Uani 1 1 d . . . . .
H15A H 0.460546 0.654856 0.561323 0.050 Uiso 1 1 calc R U . . .
H15B H 0.599137 0.565591 0.573018 0.050 Uiso 1 1 calc R U . . .
C16 C 0.41654(16) 0.8256(2) 0.64869(6) 0.0422(4) Uani 1 1 d . . . . .
C17 C 0.3826(2) 0.7990(3) 0.69340(7) 0.0601(5) Uani 1 1 d . . . . .
H17 H 0.437903 0.734695 0.715566 0.072 Uiso 1 1 calc R U . . .
C18 C 0.2668(2) 0.8676(3) 0.70523(9) 0.0787(7) Uani 1 1 d . . . . .
H18 H 0.244178 0.849126 0.735233 0.094 Uiso 1 1 calc R U . . .
C19 C 0.1862(2) 0.9619(3) 0.67295(10) 0.0776(7) Uani 1 1 d . . . . .
H19 H 0.108878 1.008378 0.681196 0.093 Uiso 1 1 calc R U . . .
C20 C 0.21700(19) 0.9897(3) 0.62838(9) 0.0684(6) Uani 1 1 d . . . . .
H20 H 0.160520 1.053667 0.606486 0.082 Uiso 1 1 calc R U . . .
C21 C 0.33310(18) 0.9217(2) 0.61612(7) 0.0528(5) Uani 1 1 d . . . . .
H21 H 0.354804 0.940741 0.586014 0.063 Uiso 1 1 calc R U . . .
C22 C 0.66302(16) 0.8902(2) 0.61240(6) 0.0445(4) Uani 1 1 d . . . . .
C23 C 0.6439(2) 0.9392(2) 0.56480(7) 0.0548(5) Uani 1 1 d . . . . .
H23 H 0.581208 0.885078 0.542391 0.066 Uiso 1 1 calc R U . . .
C24 C 0.7179(2) 1.0682(3) 0.55051(8) 0.0677(6) Uani 1 1 d . . . . .
H24 H 0.704465 1.099516 0.518585 0.081 Uiso 1 1 calc R U . . .
C25 C 0.8099(2) 1.1495(3) 0.58288(10) 0.0715(6) Uani 1 1 d . . . . .
H25 H 0.858149 1.236681 0.573108 0.086 Uiso 1 1 calc R U . . .
C26 C 0.8312(2) 1.1022(3) 0.63000(10) 0.0715(6) Uani 1 1 d . . . . .
H26 H 0.894368 1.157092 0.652043 0.086 Uiso 1 1 calc R U . . .
C27 C 0.75855(18) 0.9724(2) 0.64484(8) 0.0584(5) Uani 1 1 d . . . . .
H27 H 0.774111 0.940516 0.676722 0.070 Uiso 1 1 calc R U . . .
N1 N 0.32708(13) 0.38994(17) 0.65788(5) 0.0417(3) Uani 1 1 d . . . . .
O1 O 0.01505(12) 0.66142(17) 0.55393(5) 0.0609(4) Uani 1 1 d . . . . .
O2 O 0.21277(13) 0.65193(17) 0.52772(5) 0.0593(4) Uani 1 1 d . . . . .
O3 O 0.64470(12) 0.65207(15) 0.67931(4) 0.0528(3) Uani 1 1 d . . . . .
P1 P 0.56820(4) 0.72990(5) 0.63592(2) 0.04004(12) Uani 1 1 d . . . . .

loop_
_atom_site_aniso_label
_atom_site_aniso_U_11
_atom_site_aniso_U_22
_atom_site_aniso_U_33
_atom_site_aniso_U_23
_atom_site_aniso_U_13
_atom_site_aniso_U_12
C1 0.0379(9) 0.0509(10) 0.0600(11) -0.0020(9) 0.0064(8) 0.0034(8)
C2 0.0455(10) 0.0673(12) 0.0640(13) -0.0065(10) 0.0195(9) 0.0022(9)
C3 0.0586(12) 0.0735(13) 0.0499(11) -0.0022(10) 0.0222(9) 0.0005(10)
C4 0.0556(11) 0.0612(11) 0.0404(10) 0.0014(8) 0.0106(8) 0.0069(9)
C5 0.0420(9) 0.0441(9) 0.0387(9) -0.0032(7) 0.0087(7) 0.0043(7)
C6 0.0393(8) 0.0386(8) 0.0426(9) -0.0031(7) 0.0062(7) 0.0013(7)
C7 0.0377(8) 0.0404(8) 0.0399(9) 0.0008(7) 0.0024(7) 0.0032(7)
C8 0.0417(9) 0.0376(8) 0.0350(8) -0.0012(6) 0.0054(7) 0.0052(7)
C9 0.0411(9) 0.0411(8) 0.0380(9) -0.0020(7) 0.0081(7) 0.0077(7)
C10 0.0479(10) 0.0446(9) 0.0514(10) 0.0014(8) 0.0094(8) 0.0150(8)
C11 0.0464(10) 0.0537(10) 0.0456(10) 0.0060(8) 0.0027(8) 0.0157(8)
C12 0.0424(9) 0.0392(8) 0.0481(10) 0.0019(7) -0.0001(8) 0.0025(7)
C13 0.0628(14) 0.0845(16) 0.0797(16) 0.0274(13) -0.0070(11) 0.0229(12)
C14 0.0638(12) 0.0505(10) 0.0469(10) -0.0102(8) 0.0116(9) 0.0047(9)
C15 0.0409(9) 0.0469(9) 0.0390(9) -0.0011(7) 0.0115(7) 0.0067(7)
C16 0.0371(8) 0.0445(9) 0.0448(9) -0.0101(7) 0.0064(7) 0.0003(7)
C17 0.0552(11) 0.0776(14) 0.0495(11) -0.0086(10) 0.0148(9) 0.0101(10)
C18 0.0676(14) 0.1048(19) 0.0709(15) -0.0163(14) 0.0327(12) 0.0102(14)
C19 0.0513(12) 0.0826(16) 0.1054(19) -0.0222(15) 0.0324(13) 0.0109(11)
C20 0.0461(11) 0.0599(12) 0.0975(18) -0.0028(12) 0.0070(11) 0.0158(9)
C21 0.0465(10) 0.0505(10) 0.0617(12) -0.0014(9) 0.0101(9) 0.0069(8)
C22 0.0365(9) 0.0449(9) 0.0531(10) -0.0054(8) 0.0104(8) 0.0073(7)
C23 0.0583(11) 0.0567(11) 0.0526(11) -0.0039(9) 0.0186(9) 0.0007(9)
C24 0.0766(14) 0.0616(12) 0.0734(14) 0.0053(11) 0.0371(12) 0.0029(11)
C25 0.0580(13) 0.0556(12) 0.1086(19) 0.0030(13) 0.0363(13) -0.0002(10)
C26 0.0422(11) 0.0582(12) 0.111(2) -0.0079(13) 0.0025(12) -0.0017(9)
C27 0.0452(10) 0.0553(11) 0.0707(13) 0.0003(10) -0.0020(9) 0.0037(9)
N1 0.0425(8) 0.0463(7) 0.0363(7) 0.0031(6) 0.0067(6) 0.0110(6)
O1 0.0441(7) 0.0715(9) 0.0642(9) 0.0187(7) 0.0008(6) 0.0154(6)
O2 0.0551(8) 0.0698(9) 0.0524(8) 0.0185(7) 0.0075(6) 0.0086(7)
O3 0.0490(7) 0.0612(8) 0.0450(7) 0.0030(6) -0.0009(6) 0.0082(6)
P1 0.0355(2) 0.0453(2) 0.0389(2) -0.00243(18) 0.00516(17) 0.00633(18)

loop_
_atom_type_symbol
_atom_type_description
_atom_type_scat_dispersion_real
_atom_type_scat_dispersion_imag
_atom_type_scat_source
C C 0.0033 0.0016 'International Tables Vol C Tables 4.2.6.8 and 6.1.1.4'
H H 0.0000 0.0000 'International Tables Vol C Tables 4.2.6.8 and 6.1.1.4'
N N 0.0061 0.0033 'International Tables Vol C Tables 4.2.6.8 and 6.1.1.4'
O O 0.0106 0.0060 'International Tables Vol C Tables 4.2.6.8 and 6.1.1.4'
P P 0.1023 0.0942 'International Tables Vol C Tables 4.2.6.8 and 6.1.1.4'

loop_
_geom_angle_atom_site_label_1
_geom_angle_atom_site_label_2
_geom_angle_atom_site_label_3
_geom_angle
_geom_angle_site_symmetry_1
_geom_angle_site_symmetry_3
_geom_angle_publ_flag
C2 C1 C6 118.91(17) . . ?
C2 C1 H1 120.5 . . ?
C6 C1 H1 120.5 . . ?
C1 C2 C3 121.61(17) . . ?
C1 C2 H2 119.2 . . ?
C3 C2 H2 119.2 . . ?
C4 C3 C2 121.42(18) . . ?
C4 C3 H3 119.3 . . ?
C2 C3 H3 119.3 . . ?
C3 C4 C5 116.79(17) . . ?
C3 C4 H4 121.6 . . ?
C5 C4 H4 121.6 . . ?
N1 C5 C4 129.64(16) . . ?
N1 C5 C6 106.82(14) . . ?
C4 C5 C6 123.54(16) . . ?
C1 C6 C5 117.71(15) . . ?
C1 C6 C7 135.29(15) . . ?
C5 C6 C7 106.99(14) . . ?
C8 C7 C12 124.89(15) . . ?
C8 C7 C6 106.28(14) . . ?
C12 C7 C6 128.70(15) . . ?
N1 C8 C7 109.12(14) . . ?
N1 C8 C9 110.66(13) . . ?
C7 C8 C9 140.18(15) . . ?
C8 C9 C14 111.01(14) . . ?
C8 C9 C15 112.99(13) . . ?
C14 C9 C15 107.45(14) . . ?
C8 C9 C10 101.89(13) . . ?
C14 C9 C10 110.56(13) . . ?
C15 C9 C10 112.94(13) . . ?
C11 C10 C9 108.21(13) . . ?
C11 C10 H10A 110.1 . . ?
C9 C10 H10A 110.1 . . ?
C11 C10 H10B 110.1 . . ?
C9 C10 H10B 110.1 . . ?
H10A C10 H10B 108.4 . . ?
N1 C11 C10 102.28(13) . . ?
N1 C11 H11A 111.3 . . ?
C10 C11 H11A 111.3 . . ?
N1 C11 H11B 111.3 . . ?
C10 C11 H11B 111.3 . . ?
H11A C11 H11B 109.2 . . ?
O2 C12 O1 122.07(15) . . ?
O2 C12 C7 126.10(16) . . ?
O1 C12 C7 111.84(16) . . ?
O1 C13 H13A 109.5 . . ?
O1 C13 H13B 109.5 . . ?
H13A C13 H13B 109.5 . . ?
O1 C13 H13C 109.5 . . ?
H13A C13 H13C 109.5 . . ?
H13B C13 H13C 109.5 . . ?
C9 C14 H14A 109.5 . . ?
C9 C14 H14B 109.5 . . ?
H14A C14 H14B 109.5 . . ?
C9 C14 H14C 109.5 . . ?
H14A C14 H14C 109.5 . . ?
H14B C14 H14C 109.5 . . ?
C9 C15 P1 118.92(11) . . ?
C9 C15 H15A 107.6 . . ?
P1 C15 H15A 107.6 . . ?
C9 C15 H15B 107.6 . . ?
P1 C15 H15B 107.6 . . ?
H15A C15 H15B 107.0 . . ?
C21 C16 C17 119.09(17) . . ?
C21 C16 P1 123.39(14) . . ?
C17 C16 P1 117.51(14) . . ?
C18 C17 C16 120.3(2) . . ?
C18 C17 H17 119.8 . . ?
C16 C17 H17 119.8 . . ?
C19 C18 C17 119.9(2) . . ?
C19 C18 H18 120.1 . . ?
C17 C18 H18 120.1 . . ?
C18 C19 C20 121.0(2) . . ?
C18 C19 H19 119.5 . . ?
C20 C19 H19 119.5 . . ?
C19 C20 C21 119.6(2) . . ?
C19 C20 H20 120.2 . . ?
C21 C20 H20 120.2 . . ?
C16 C21 C20 120.06(19) . . ?
C16 C21 H21 120.0 . . ?
C20 C21 H21 120.0 . . ?
C27 C22 C23 118.28(18) . . ?
C27 C22 P1 116.97(15) . . ?
C23 C22 P1 124.72(14) . . ?
C24 C23 C22 120.50(19) . . ?
C24 C23 H23 119.8 . . ?
C22 C23 H23 119.8 . . ?
C25 C24 C23 120.6(2) . . ?
C25 C24 H24 119.7 . . ?
C23 C24 H24 119.7 . . ?
C24 C25 C26 119.8(2) . . ?
C24 C25 H25 120.1 . . ?
C26 C25 H25 120.1 . . ?
C25 C26 C27 120.3(2) . . ?
C25 C26 H26 119.9 . . ?
C27 C26 H26 119.9 . . ?
C22 C27 C26 120.5(2) . . ?
C22 C27 H27 119.8 . . ?
C26 C27 H27 119.8 . . ?
C8 N1 C5 110.78(13) . . ?
C8 N1 C11 115.09(14) . . ?
C5 N1 C11 133.99(14) . . ?
C12 O1 C13 116.13(15) . . ?
O3 P1 C16 110.99(8) . . ?
O3 P1 C15 115.26(8) . . ?
C16 P1 C15 106.99(7) . . ?
O3 P1 C22 112.55(8) . . ?
C16 P1 C22 106.04(8) . . ?
C15 P1 C22 104.35(8) . . ?

loop_
_geom_bond_atom_site_label_1
_geom_bond_atom_site_label_2
_geom_bond_distance
_geom_bond_site_symmetry_2
_geom_bond_publ_flag
C1 C2 1.377(3) . ?
C1 C6 1.407(2) . ?
C1 H1 0.9300 . ?
C2 C3 1.394(3) . ?
C2 H2 0.9300 . ?
C3 C4 1.373(3) . ?
C3 H3 0.9300 . ?
C4 C5 1.391(2) . ?
C4 H4 0.9300 . ?
C5 N1 1.381(2) . ?
C5 C6 1.408(2) . ?
C6 C7 1.448(2) . ?
C7 C8 1.388(2) . ?
C7 C12 1.447(2) . ?
C8 N1 1.351(2) . ?
C8 C9 1.510(2) . ?
C9 C14 1.537(2) . ?
C9 C15 1.551(2) . ?
C9 C10 1.562(2) . ?
C10 C11 1.530(2) . ?
C10 H10A 0.9700 . ?
C10 H10B 0.9700 . ?
C11 N1 1.457(2) . ?
C11 H11A 0.9700 . ?
C11 H11B 0.9700 . ?
C12 O2 1.214(2) . ?
C12 O1 1.344(2) . ?
C13 O1 1.437(2) . ?
C13 H13A 0.9600 . ?
C13 H13B 0.9600 . ?
C13 H13C 0.9600 . ?
C14 H14A 0.9600 . ?
C14 H14B 0.9600 . ?
C14 H14C 0.9600 . ?
C15 P1 1.8091(17) . ?
C15 H15A 0.9700 . ?
C15 H15B 0.9700 . ?
C16 C21 1.385(2) . ?
C16 C17 1.386(3) . ?
C16 P1 1.8043(17) . ?
C17 C18 1.384(3) . ?
C17 H17 0.9300 . ?
C18 C19 1.358(3) . ?
C18 H18 0.9300 . ?
C19 C20 1.371(3) . ?
C19 H19 0.9300 . ?
C20 C21 1.389(3) . ?
C20 H20 0.9300 . ?
C21 H21 0.9300 . ?
C22 C27 1.389(2) . ?
C22 C23 1.392(3) . ?
C22 P1 1.8119(18) . ?
C23 C24 1.389(3) . ?
C23 H23 0.9300 . ?
C24 C25 1.364(3) . ?
C24 H24 0.9300 . ?
C25 C26 1.375(3) . ?
C25 H25 0.9300 . ?
C26 C27 1.392(3) . ?
C26 H26 0.9300 . ?
C27 H27 0.9300 . ?
O3 P1 1.4830(12) . ?

loop_
_geom_torsion_atom_site_label_1
_geom_torsion_atom_site_label_2
_geom_torsion_atom_site_label_3
_geom_torsion_atom_site_label_4
_geom_torsion
_geom_torsion_site_symmetry_1
_geom_torsion_site_symmetry_2
_geom_torsion_site_symmetry_3
_geom_torsion_site_symmetry_4
_geom_torsion_publ_flag
C6 C1 C2 C3 -1.1(3) . . . . ?
C1 C2 C3 C4 1.7(3) . . . . ?
C2 C3 C4 C5 -0.5(3) . . . . ?
C3 C4 C5 N1 179.72(18) . . . . ?
C3 C4 C5 C6 -1.2(3) . . . . ?
C2 C1 C6 C5 -0.6(2) . . . . ?
C2 C1 C6 C7 -179.09(18) . . . . ?
N1 C5 C6 C1 -178.99(14) . . . . ?
C4 C5 C6 C1 1.7(3) . . . . ?
N1 C5 C6 C7 -0.08(18) . . . . ?
C4 C5 C6 C7 -179.37(16) . . . . ?
C1 C6 C7 C8 178.20(18) . . . . ?
C5 C6 C7 C8 -0.44(18) . . . . ?
C1 C6 C7 C12 2.1(3) . . . . ?
C5 C6 C7 C12 -176.51(16) . . . . ?
C12 C7 C8 N1 177.06(15) . . . . ?
C6 C7 C8 N1 0.81(18) . . . . ?
C12 C7 C8 C9 -5.3(3) . . . . ?
C6 C7 C8 C9 178.44(19) . . . . ?
N1 C8 C9 C14 122.45(15) . . . . ?
C7 C8 C9 C14 -55.2(3) . . . . ?
N1 C8 C9 C15 -116.75(15) . . . . ?
C7 C8 C9 C15 65.6(3) . . . . ?
N1 C8 C9 C10 4.72(17) . . . . ?
C7 C8 C9 C10 -172.9(2) . . . . ?
C8 C9 C10 C11 -11.46(18) . . . . ?
C14 C9 C10 C11 -129.51(16) . . . . ?
C15 C9 C10 C11 110.05(16) . . . . ?
C9 C10 C11 N1 13.64(19) . . . . ?
C8 C7 C12 O2 -3.5(3) . . . . ?
C6 C7 C12 O2 171.91(17) . . . . ?
C8 C7 C12 O1 176.39(15) . . . . ?
C6 C7 C12 O1 -8.2(2) . . . . ?
C8 C9 C15 P1 57.45(17) . . . . ?
C14 C9 C15 P1 -179.76(11) . . . . ?
C10 C9 C15 P1 -57.56(16) . . . . ?
C21 C16 C17 C18 0.0(3) . . . . ?
P1 C16 C17 C18 -179.35(17) . . . . ?
C16 C17 C18 C19 -0.2(4) . . . . ?
C17 C18 C19 C20 0.5(4) . . . . ?
C18 C19 C20 C21 -0.6(4) . . . . ?
C17 C16 C21 C20 -0.1(3) . . . . ?
P1 C16 C21 C20 179.21(15) . . . . ?
C19 C20 C21 C16 0.4(3) . . . . ?
C27 C22 C23 C24 -0.7(3) . . . . ?
P1 C22 C23 C24 177.26(14) . . . . ?
C22 C23 C24 C25 -0.3(3) . . . . ?
C23 C24 C25 C26 0.8(3) . . . . ?
C24 C25 C26 C27 -0.4(3) . . . . ?
C23 C22 C27 C26 1.1(3) . . . . ?
P1 C22 C27 C26 -177.01(15) . . . . ?
C25 C26 C27 C22 -0.6(3) . . . . ?
C7 C8 N1 C5 -0.89(19) . . . . ?
C9 C8 N1 C5 -179.28(13) . . . . ?
C7 C8 N1 C11 -177.30(14) . . . . ?
C9 C8 N1 C11 4.32(19) . . . . ?
C4 C5 N1 C8 179.82(17) . . . . ?
C6 C5 N1 C8 0.59(18) . . . . ?
C4 C5 N1 C11 -4.7(3) . . . . ?
C6 C5 N1 C11 176.07(17) . . . . ?
C10 C11 N1 C8 -11.4(2) . . . . ?
C10 C11 N1 C5 173.30(17) . . . . ?
O2 C12 O1 C13 -2.1(3) . . . . ?
C7 C12 O1 C13 178.02(16) . . . . ?
C21 C16 P1 O3 173.09(14) . . . . ?
C17 C16 P1 O3 -7.54(17) . . . . ?
C21 C16 P1 C15 -60.39(16) . . . . ?
C17 C16 P1 C15 118.98(15) . . . . ?
C21 C16 P1 C22 50.56(16) . . . . ?
C17 C16 P1 C22 -130.08(15) . . . . ?
C9 C15 P1 O3 50.66(14) . . . . ?
C9 C15 P1 C16 -73.28(14) . . . . ?
C9 C15 P1 C22 174.61(12) . . . . ?
C27 C22 P1 O3 -28.35(16) . . . . ?
C23 C22 P1 O3 153.65(14) . . . . ?
C27 C22 P1 C16 93.18(14) . . . . ?
C23 C22 P1 C16 -84.82(16) . . . . ?
C27 C22 P1 C15 -154.03(13) . . . . ?
C23 C22 P1 C15 27.97(17) . . . . ?
